data_4133909
loop_
_publ_author_name
'Stein, Benjamin W.'
'Morgenstern, Amanda'
'Batista, Enrique R.'
'Birnbaum, Eva R.'
'Bone, Sharon E.'
'Cary, Samantha K.'
'Ferrier, Maryline G.'
'John, Kevin D.'
'Pacheco, Juan Lezama'
'Kozimor, Stosh A.'
'Mocko, Veronika'
'Scott, Brian L.'
'Yang, Ping'

_publ_section_title
;
 Advancing Chelation Chemistry for Actinium and Other +3 f-Elements, Am,
 Cm, and La.
;
_journal_issue 49
_journal_name_full 'Journal of the American Chemical Society'
_journal_page_first 19404
_journal_page_last 19414
_journal_paper_doi 10.1021/jacs.9b10354
_journal_volume 141
_journal_year 2019
_chemical_formula_sum 'C12 H42.5 La N9 O23.25 P4'
_chemical_formula_weight 947.84
_space_group_crystal_system triclinic
_space_group_IT_number 2
_space_group_name_Hall '-P 1'
_space_group_name_H-M_alt 'P -1'
_atom_sites_solution_hydrogens geom
_audit_creation_method SHELXL-2014/7
_cell_angle_alpha 83.764(2)
_cell_angle_beta 80.941(2)
_cell_angle_gamma 78.3598(17)
_cell_formula_units_Z 4
_cell_length_a 11.7674(10)
_cell_length_b 12.1610(10)
_cell_length_c 28.605(3)
_cell_measurement_reflns_used 9780
_cell_measurement_temperature 100(1)
_cell_measurement_theta_max 34.28
_cell_measurement_theta_min 2.61
_cell_volume 3946.8(6)
_computing_cell_refinement 'APEX2 V.2014.7-1 (Bruker AXS, 2014)'
_computing_data_collection 'APEX2 V.2014.7-1 (Bruker AXS, 2014)'
_computing_data_reduction 'SAINT, v. 8.34A (Bruker AXS, 2013)'
_computing_molecular_graphics 'SHELXTL, v. 2014/7, (Bruker AXS, 2014)'
_computing_publication_material 'SHELXTL, v. 2014/7, (Bruker AXS, 2014)'
_computing_structure_refinement 'SHELXL 2014/7 (Sheldrick, 2014)'
_computing_structure_solution 'SHELXS 2013/1 (Sheldrick, 2013)'
_diffrn_ambient_temperature 100(1)
_diffrn_measured_fraction_theta_full 0.998
_diffrn_measured_fraction_theta_max 0.933
_diffrn_measurement_device_type 'Bruker D8 Quest with CMOS detector'
_diffrn_measurement_method '\w scans'
_diffrn_radiation_monochromator 'Bruker Triumph curved graphite'
_diffrn_radiation_source 'fine-focus sealed tube'
_diffrn_radiation_type MoK\a
_diffrn_radiation_wavelength 0.71073
_diffrn_reflns_av_R_equivalents 0.0402
_diffrn_reflns_av_unetI/netI 0.0561
_diffrn_reflns_Laue_measured_fraction_full 0.998
_diffrn_reflns_Laue_measured_fraction_max 0.933
_diffrn_reflns_limit_h_max 18
_diffrn_reflns_limit_h_min -18
_diffrn_reflns_limit_k_max 18
_diffrn_reflns_limit_k_min -19
_diffrn_reflns_limit_l_max 45
_diffrn_reflns_limit_l_min -45
_diffrn_reflns_number 88909
_diffrn_reflns_point_group_measured_fraction_full 0.998
_diffrn_reflns_point_group_measured_fraction_max 0.933
_diffrn_reflns_theta_full 25.000
_diffrn_reflns_theta_max 34.896
_diffrn_reflns_theta_min 2.170
_diffrn_standards_decay_% 0
_diffrn_standards_interval_count 0
_diffrn_standards_interval_time 0
_diffrn_standards_number 0
_exptl_absorpt_coefficient_mu 1.331
_exptl_absorpt_correction_T_max 0.36
_exptl_absorpt_correction_T_min 0.29
_exptl_absorpt_correction_type multi-scan
_exptl_absorpt_process_details 'SADABS v. 2014/3 (Bruker AXS, 2013)'
_exptl_crystal_colour colorless
_exptl_crystal_density_diffrn 1.595
_exptl_crystal_description plate
_exptl_crystal_F_000 1922
_exptl_crystal_size_max 0.200
_exptl_crystal_size_mid 0.180
_exptl_crystal_size_min 0.060
_refine_diff_density_max 2.629
_refine_diff_density_min -1.050
_refine_diff_density_rms 0.202
_refine_ls_extinction_method none
_refine_ls_goodness_of_fit_ref 1.243
_refine_ls_hydrogen_treatment constr
_refine_ls_matrix_type full
_refine_ls_number_parameters 937
_refine_ls_number_reflns 32144
_refine_ls_number_restraints 0
_refine_ls_restrained_S_all 1.243
_refine_ls_R_factor_all 0.0750
_refine_ls_R_factor_gt 0.0471
_refine_ls_shift/su_max 0.002
_refine_ls_shift/su_mean 0.000
_refine_ls_structure_factor_coef Fsqd
_refine_ls_weighting_details 'w=1/[\s^2^(Fo^2^)+(0.0612P)^2^] where P=(Fo^2^+2Fc^2^)/3'
_refine_ls_weighting_scheme calc
_refine_ls_wR_factor_gt 0.1221
_refine_ls_wR_factor_ref 0.1314
_reflns_Friedel_coverage 0.000
_reflns_number_gt 24090
_reflns_number_total 32144
_reflns_threshold_expression 'I > 2\s(I)'
_cod_data_source_file ja9b10354_si_002.cif
_cod_data_source_block dq0702a
_cod_original_formula_sum 'C12 H42.50 La N9 O23.25 P4'
_cod_database_code 4133909
_shelx_shelxl_version_number 2014/7
_shelx_space_group_comment
;
The symmetry employed for this shelxl refinement is uniquely defined
by the following loop, which should always be used as a source of
symmetry information in preference to the above space-group names.
They are only intended as comments.
;
_shelx_estimated_absorpt_t_min 0.777
_shelx_estimated_absorpt_t_max 0.924

loop_
_space_group_symop_operation_xyz
'x, y, z'
'-x, -y, -z'

loop_
_atom_site_label
_atom_site_type_symbol
_atom_site_fract_x
_atom_site_fract_y
_atom_site_fract_z
_atom_site_U_iso_or_equiv
_atom_site_adp_type
_atom_site_occupancy
_atom_site_site_symmetry_order
_atom_site_calc_flag
_atom_site_refinement_flags_posn
_atom_site_refinement_flags_adp
_atom_site_refinement_flags_occupancy
La1 La 0.65072(2) 0.66628(2) 0.14664(2) 0.00532(4) Uani 1 1 d . . .
La2 La 0.86392(2) 0.85130(2) 0.35114(2) 0.00482(4) Uani 1 1 d . . .
P1 P 0.41215(6) 0.90151(6) 0.15850(2) 0.00682(12) Uani 1 1 d . . .
P2 P 0.42528(6) 0.49355(6) 0.16543(2) 0.00739(12) Uani 1 1 d . . .
P3 P 0.86885(6) 0.41809(6) 0.17084(3) 0.00782(12) Uani 1 1 d . . .
P4 P 0.86582(6) 0.84093(6) 0.15371(2) 0.00669(12) Uani 1 1 d . . .
P5 P 0.64788(6) 0.67575(5) 0.34593(2) 0.00601(12) Uani 1 1 d . . .
P6 P 0.64674(6) 1.09970(5) 0.32384(2) 0.00704(12) Uani 1 1 d . . .
P7 P 1.08804(6) 1.02759(5) 0.33108(2) 0.00640(12) Uani 1 1 d . . .
P8 P 1.09858(6) 0.61053(5) 0.34383(2) 0.00656(12) Uani 1 1 d . . .
N1 N 0.51851(19) 0.79149(19) 0.07807(8) 0.0084(4) Uani 1 1 d . . .
N2 N 0.57381(19) 0.53776(18) 0.08384(8) 0.0084(4) Uani 1 1 d . . .
N3 N 0.82732(19) 0.54057(18) 0.08500(8) 0.0083(4) Uani 1 1 d . . .
N4 N 0.77639(19) 0.79536(19) 0.07589(8) 0.0081(4) Uani 1 1 d . . .
N5 N 0.73434(19) 0.72684(18) 0.42332(8) 0.0074(4) Uani 1 1 d . . .
N6 N 0.68485(19) 0.98250(18) 0.41157(8) 0.0079(4) Uani 1 1 d . . .
N7 N 0.93783(19) 0.98329(18) 0.41273(8) 0.0072(4) Uani 1 1 d . . .
N8 N 0.99162(19) 0.72850(18) 0.42218(8) 0.0070(4) Uani 1 1 d . . .
N9 N 0.5157(2) 0.16373(19) 0.19427(9) 0.0119(4) Uani 1 1 d . . .
N10 N 0.3305(2) 0.8120(2) 0.29556(9) 0.0125(4) Uani 1 1 d . . .
N11 N 0.1822(2) 0.7000(2) 0.20991(9) 0.0134(5) Uani 1 1 d . . .
N12 N 0.63189(19) 0.90134(19) 0.24582(8) 0.0093(4) Uani 1 1 d . . .
N13 N 0.88124(19) 0.61485(18) 0.25323(8) 0.0088(4) Uani 1 1 d . . .
N14 N 0.9991(2) 0.35481(19) 0.30305(9) 0.0125(4) Uani 1 1 d . . .
N15 N 0.3236(2) 0.1845(2) 0.32557(9) 0.0135(5) Uani 1 1 d . . .
N16 N 0.1879(2) 0.3471(2) 0.16522(9) 0.0153(5) Uani 1 1 d . . .
N17 N 0.5893(2) 0.3995(2) 0.26367(9) 0.0132(5) Uani 1 1 d . . .
N18 N 0.9253(2) 0.1180(2) 0.23196(9) 0.0136(5) Uani 1 1 d . . .
O1 O 0.57887(17) 0.66890(16) 0.24021(7) 0.0113(4) Uani 1 1 d . . .
O2 O 0.53344(16) 0.84380(15) 0.17073(7) 0.0094(4) Uani 1 1 d . . .
O3 O 0.40156(17) 1.02869(15) 0.15008(7) 0.0109(4) Uani 1 1 d . . .
O4 O 0.31211(17) 0.87154(17) 0.19560(7) 0.0128(4) Uani 1 1 d . . .
O5 O 0.47158(16) 0.59167(15) 0.17998(7) 0.0089(3) Uani 1 1 d . . .
O6 O 0.30155(16) 0.53006(16) 0.15268(7) 0.0112(4) Uani 1 1 d . . .
O7 O 0.43160(16) 0.39283(16) 0.20232(7) 0.0105(4) Uani 1 1 d . . .
O8 O 0.74715(16) 0.48694(15) 0.18610(7) 0.0108(4) Uani 1 1 d . . .
O9 O 0.86673(18) 0.29678(16) 0.16284(8) 0.0144(4) Uani 1 1 d . . .
O10 O 0.95655(16) 0.42230(15) 0.20442(7) 0.0096(4) Uani 1 1 d . . .
O11 O 0.80246(16) 0.74372(15) 0.17500(7) 0.0084(3) Uani 1 1 d . . .
O12 O 0.82991(16) 0.94263(15) 0.18370(7) 0.0087(3) Uani 1 1 d . . .
O13 O 0.99838(16) 0.80366(16) 0.14626(7) 0.0114(4) Uani 1 1 d . . .
O14 O 0.93898(17) 0.84560(16) 0.25832(7) 0.0109(4) Uani 1 1 d . . .
O15 O 0.71099(16) 0.77278(15) 0.32442(7) 0.0079(3) Uani 1 1 d . . .
O16 O 0.68459(16) 0.57330(15) 0.31619(7) 0.0085(3) Uani 1 1 d . . .
O17 O 0.51493(16) 0.71216(16) 0.35358(7) 0.0103(4) Uani 1 1 d . . .
O18 O 0.76514(16) 1.02481(16) 0.30866(7) 0.0108(4) Uani 1 1 d . . .
O19 O 0.55546(16) 1.09787(16) 0.29148(7) 0.0094(4) Uani 1 1 d . . .
O20 O 0.65717(18) 1.21962(16) 0.32941(8) 0.0148(4) Uani 1 1 d . . .
O21 O 1.04533(16) 0.92606(15) 0.31778(7) 0.0093(4) Uani 1 1 d . . .
O22 O 1.07940(16) 1.12701(15) 0.29311(7) 0.0097(4) Uani 1 1 d . . .
O23 O 1.21176(16) 0.99650(16) 0.34442(7) 0.0104(4) Uani 1 1 d . . .
O24 O 0.98231(16) 0.67312(15) 0.32861(7) 0.0088(3) Uani 1 1 d . . .
O25 O 1.20483(17) 0.63227(18) 0.30784(7) 0.0140(4) Uani 1 1 d . . .
O26 O 1.10142(18) 0.48522(16) 0.35385(7) 0.0135(4) Uani 1 1 d . . .
O27 O 0.74145(17) 0.14920(16) 0.14578(7) 0.0134(4) Uani 1 1 d . . .
O28 O 0.77447(17) 0.36616(16) 0.35315(7) 0.0127(4) Uani 1 1 d . . .
O29 O 0.09457(18) 0.97655(18) 0.16962(8) 0.0179(4) Uani 1 1 d . . .
O30 O 0.24258(18) 0.38577(18) 0.27051(8) 0.0183(4) Uani 1 1 d . . .
O31 O 0.2933(2) 0.9979(2) 0.43082(9) 0.0291(6) Uani 1 1 d . . .
O32 O 0.0869(2) 0.3393(2) 0.43104(9) 0.0305(6) Uani 1 1 d . . .
O33 O 0.2052(2) 0.2996(2) 0.06871(8) 0.0250(5) Uani 1 1 d . . .
O34 O 0.3074(2) 0.2238(2) 0.42497(8) 0.0236(5) Uani 1 1 d . . .
O35 O 0.26553(18) 0.15027(18) 0.22298(8) 0.0180(4) Uani 1 1 d . . .
O36 O 0.0440(4) 0.1634(4) 0.10396(17) 0.0233(10) Uani 0.5 1 d . . P
O37 O 0.4693(4) 0.3455(4) 0.38893(17) 0.0215(10) Uani 0.5 1 d . . P
O38 O 0.6154(4) 0.3815(4) 0.48981(17) 0.0281(11) Uani 0.5 1 d . . P
O39 O 0.1453(7) 0.8353(8) 0.0034(3) 0.065(2) Uani 0.5 1 d . . P
O40 O 0.6804(5) 0.4115(5) 0.51526(18) 0.0315(12) Uani 0.5 1 d . . P
O41 O 0.0193(5) 0.0466(5) 0.0264(2) 0.0410(14) Uani 0.5 1 d . . P
O42 O 0.1561(6) 0.0393(7) 0.0743(2) 0.0569(19) Uani 0.5 1 d . . P
O43 O 0.4767(5) 0.4118(4) 0.47699(18) 0.0295(11) Uani 0.5 1 d . . P
O44 O -0.0207(6) 0.2185(5) 0.0671(2) 0.0529(18) Uani 0.5 1 d . . P
O45 O 0.1745(6) 0.8625(6) 0.0216(2) 0.0354(15) Uani 0.5 1 d . . P
O46 O 0.4332(5) 0.3998(4) 0.43291(18) 0.0324(12) Uani 0.5 1 d . . P
O47 O 0.8484(2) 0.3346(2) 0.44242(8) 0.0245(5) Uani 1 1 d . . .
O48 O 0.6557(2) 0.1826(2) 0.05850(9) 0.0298(6) Uani 1 1 d . . .
O49 O 0.42549(19) 0.5300(2) 0.33359(10) 0.0279(6) Uani 1 1 d . . .
O50 O 0.3429(2) 0.7667(2) 0.42780(10) 0.0324(6) Uani 1 1 d . . .
O51 O 0.4186(2) 0.1730(3) 0.07172(11) 0.0472(9) Uani 1 1 d . . .
O52 O 0.1655(2) 0.6800(3) 0.08711(10) 0.0374(7) Uani 1 1 d . . .
C1 C 0.5010(2) 0.7235(2) 0.04042(9) 0.0105(5) Uani 1 1 d . . .
H1A H 0.5722 0.7136 0.0165 0.013 Uiso 1 1 calc R U .
H1B H 0.4348 0.7647 0.0242 0.013 Uiso 1 1 calc R U .
C2 C 0.4763(2) 0.6093(2) 0.06037(10) 0.0111(5) Uani 1 1 d . . .
H2A H 0.4042 0.6197 0.0838 0.013 Uiso 1 1 calc R U .
H2B H 0.4613 0.5691 0.0343 0.013 Uiso 1 1 calc R U .
C3 C 0.6698(2) 0.4897(2) 0.04701(10) 0.0112(5) Uani 1 1 d . . .
H3A H 0.6807 0.5478 0.0205 0.013 Uiso 1 1 calc R U .
H3B H 0.6473 0.4260 0.0342 0.013 Uiso 1 1 calc R U .
C4 C 0.7846(2) 0.4487(2) 0.06702(10) 0.0106(5) Uani 1 1 d . . .
H4A H 0.7736 0.3899 0.0932 0.013 Uiso 1 1 calc R U .
H4B H 0.8447 0.4140 0.0419 0.013 Uiso 1 1 calc R U .
C5 C 0.8753(2) 0.6118(2) 0.04362(9) 0.0112(5) Uani 1 1 d . . .
H5A H 0.8226 0.6231 0.0191 0.013 Uiso 1 1 calc R U .
H5B H 0.9527 0.5709 0.0298 0.013 Uiso 1 1 calc R U .
C6 C 0.8890(2) 0.7250(2) 0.05600(10) 0.0103(5) Uani 1 1 d . . .
H6A H 0.9445 0.7139 0.0795 0.012 Uiso 1 1 calc R U .
H6B H 0.9232 0.7660 0.0271 0.012 Uiso 1 1 calc R U .
C7 C 0.7068(2) 0.8442(2) 0.03698(9) 0.0109(5) Uani 1 1 d . . .
H7A H 0.7134 0.7867 0.0142 0.013 Uiso 1 1 calc R U .
H7B H 0.7398 0.9083 0.0197 0.013 Uiso 1 1 calc R U .
C8 C 0.5788(2) 0.8845(2) 0.05519(10) 0.0097(5) Uani 1 1 d . . .
H8A H 0.5726 0.9406 0.0785 0.012 Uiso 1 1 calc R U .
H8B H 0.5382 0.9225 0.0284 0.012 Uiso 1 1 calc R U .
C9 C 0.4020(2) 0.8407(2) 0.10352(9) 0.0094(5) Uani 1 1 d . . .
H9A H 0.3541 0.7812 0.1113 0.011 Uiso 1 1 calc R U .
H9B H 0.3614 0.9001 0.0822 0.011 Uiso 1 1 calc R U .
C10 C 0.5283(2) 0.4446(2) 0.11416(9) 0.0100(5) Uani 1 1 d . . .
H10A H 0.5949 0.3899 0.1253 0.012 Uiso 1 1 calc R U .
H10B H 0.4889 0.4049 0.0949 0.012 Uiso 1 1 calc R U .
C11 C 0.9207(2) 0.4915(2) 0.11468(10) 0.0102(5) Uani 1 1 d . . .
H11A H 0.9583 0.5526 0.1216 0.012 Uiso 1 1 calc R U .
H11B H 0.9813 0.4379 0.0962 0.012 Uiso 1 1 calc R U .
C12 C 0.8049(2) 0.8883(2) 0.09877(9) 0.0097(5) Uani 1 1 d . . .
H12A H 0.7328 0.9455 0.1056 0.012 Uiso 1 1 calc R U .
H12B H 0.8618 0.9248 0.0764 0.012 Uiso 1 1 calc R U .
C13 C 0.6213(2) 0.7996(2) 0.44131(9) 0.0092(5) Uani 1 1 d . . .
H13A H 0.5845 0.7607 0.4702 0.011 Uiso 1 1 calc R U .
H13B H 0.5678 0.8097 0.4171 0.011 Uiso 1 1 calc R U .
C14 C 0.6350(2) 0.9142(2) 0.45289(9) 0.0093(5) Uani 1 1 d . . .
H14A H 0.5573 0.9561 0.4659 0.011 Uiso 1 1 calc R U .
H14B H 0.6864 0.9040 0.4779 0.011 Uiso 1 1 calc R U .
C15 C 0.7280(2) 1.0752(2) 0.42915(9) 0.0093(5) Uani 1 1 d . . .
H15A H 0.6683 1.1104 0.4543 0.011 Uiso 1 1 calc R U .
H15B H 0.7391 1.1335 0.4028 0.011 Uiso 1 1 calc R U .
C16 C 0.8429(2) 1.0334(2) 0.44893(9) 0.0083(5) Uani 1 1 d . . .
H16A H 0.8666 1.0971 0.4613 0.010 Uiso 1 1 calc R U .
H16B H 0.8313 0.9763 0.4758 0.010 Uiso 1 1 calc R U .
C17 C 1.0351(2) 0.9135(2) 0.43592(9) 0.0088(5) Uani 1 1 d . . .
H17A H 1.0522 0.9556 0.4609 0.011 Uiso 1 1 calc R U .
H17B H 1.1062 0.9006 0.4121 0.011 Uiso 1 1 calc R U .
C18 C 1.0092(2) 0.8007(2) 0.45798(9) 0.0090(5) Uani 1 1 d . . .
H18A H 1.0751 0.7612 0.4748 0.011 Uiso 1 1 calc R U .
H18B H 0.9379 0.8133 0.4817 0.011 Uiso 1 1 calc R U .
C19 C 0.9295(2) 0.6380(2) 0.44636(9) 0.0085(5) Uani 1 1 d . . .
H19A H 0.9684 0.6025 0.4740 0.010 Uiso 1 1 calc R U .
H19B H 0.9360 0.5794 0.4241 0.010 Uiso 1 1 calc R U .
C20 C 0.8013(2) 0.6812(2) 0.46317(9) 0.0087(5) Uani 1 1 d . . .
H20A H 0.7667 0.6190 0.4813 0.010 Uiso 1 1 calc R U .
H20B H 0.7946 0.7410 0.4849 0.010 Uiso 1 1 calc R U .
C21 C 0.7072(2) 0.6316(2) 0.40153(9) 0.0088(5) Uani 1 1 d . . .
H21A H 0.6498 0.5960 0.4241 0.011 Uiso 1 1 calc R U .
H21B H 0.7796 0.5743 0.3955 0.011 Uiso 1 1 calc R U .
C22 C 0.5927(2) 1.0326(2) 0.38104(9) 0.0090(5) Uani 1 1 d . . .
H22A H 0.5340 1.0892 0.3987 0.011 Uiso 1 1 calc R U .
H22B H 0.5523 0.9725 0.3752 0.011 Uiso 1 1 calc R U .
C23 C 0.9837(2) 1.0765(2) 0.38184(9) 0.0092(5) Uani 1 1 d . . .
H23A H 1.0220 1.1173 0.4011 0.011 Uiso 1 1 calc R U .
H23B H 0.9171 1.1303 0.3703 0.011 Uiso 1 1 calc R U .
C24 C 1.1077(2) 0.6749(2) 0.39772(9) 0.0092(5) Uani 1 1 d . . .
H24A H 1.1461 0.6164 0.4200 0.011 Uiso 1 1 calc R U .
H24B H 1.1576 0.7326 0.3893 0.011 Uiso 1 1 calc R U .

loop_
_atom_site_aniso_label
_atom_site_aniso_U_11
_atom_site_aniso_U_22
_atom_site_aniso_U_33
_atom_site_aniso_U_23
_atom_site_aniso_U_13
_atom_site_aniso_U_12
La1 0.00524(7) 0.00540(6) 0.00519(7) -0.00067(5) -0.00108(5) -0.00031(5)
La2 0.00454(6) 0.00464(6) 0.00519(7) -0.00030(5) -0.00110(5) -0.00034(5)
P1 0.0063(3) 0.0069(3) 0.0072(3) -0.0008(2) -0.0011(2) -0.0010(2)
P2 0.0062(3) 0.0077(3) 0.0085(3) -0.0009(2) -0.0017(2) -0.0010(2)
P3 0.0060(3) 0.0060(3) 0.0112(3) -0.0009(2) -0.0019(2) -0.0001(2)
P4 0.0062(3) 0.0067(3) 0.0071(3) 0.0001(2) -0.0013(2) -0.0014(2)
P5 0.0061(3) 0.0056(3) 0.0066(3) -0.0001(2) -0.0018(2) -0.0012(2)
P6 0.0063(3) 0.0052(3) 0.0095(3) -0.0007(2) -0.0024(2) 0.0001(2)
P7 0.0059(3) 0.0062(3) 0.0073(3) -0.0001(2) -0.0015(2) -0.0013(2)
P8 0.0059(3) 0.0063(3) 0.0074(3) -0.0010(2) -0.0018(2) -0.0002(2)
N1 0.0086(10) 0.0109(10) 0.0063(10) -0.0015(8) -0.0006(8) -0.0031(8)
N2 0.0070(9) 0.0095(10) 0.0085(10) -0.0019(8) 0.0001(8) -0.0016(8)
N3 0.0070(9) 0.0100(10) 0.0079(10) -0.0011(8) -0.0012(8) -0.0013(8)
N4 0.0087(10) 0.0111(10) 0.0045(10) 0.0000(8) -0.0015(8) -0.0015(8)
N5 0.0069(9) 0.0070(9) 0.0084(10) -0.0007(8) -0.0018(8) -0.0006(8)
N6 0.0086(10) 0.0076(9) 0.0078(10) -0.0015(8) -0.0008(8) -0.0022(8)
N7 0.0072(9) 0.0064(9) 0.0075(10) -0.0003(7) -0.0014(8) -0.0002(8)
N8 0.0076(9) 0.0080(9) 0.0054(10) -0.0010(7) -0.0007(7) -0.0014(8)
N9 0.0107(10) 0.0100(10) 0.0143(12) -0.0010(8) -0.0009(9) -0.0007(9)
N10 0.0090(10) 0.0134(11) 0.0134(12) 0.0004(9) -0.0009(9) 0.0004(9)
N11 0.0097(10) 0.0127(11) 0.0173(12) -0.0003(9) 0.0000(9) -0.0030(9)
N12 0.0090(10) 0.0090(10) 0.0096(10) -0.0007(8) -0.0013(8) -0.0013(8)
N13 0.0100(10) 0.0082(10) 0.0081(10) 0.0001(8) -0.0020(8) -0.0012(8)
N14 0.0147(11) 0.0090(10) 0.0138(12) -0.0003(8) -0.0028(9) -0.0014(9)
N15 0.0073(10) 0.0201(12) 0.0127(12) -0.0034(9) 0.0004(8) -0.0021(9)
N16 0.0072(10) 0.0221(12) 0.0179(13) -0.0099(10) 0.0001(9) -0.0029(9)
N17 0.0116(11) 0.0111(10) 0.0168(12) -0.0011(9) -0.0031(9) -0.0012(9)
N18 0.0165(12) 0.0104(10) 0.0145(12) 0.0000(9) -0.0079(9) 0.0001(9)
O1 0.0148(9) 0.0109(9) 0.0081(9) 0.0010(7) -0.0018(7) -0.0030(7)
O2 0.0112(9) 0.0073(8) 0.0096(9) -0.0019(7) -0.0043(7) 0.0015(7)
O3 0.0137(9) 0.0064(8) 0.0125(10) 0.0000(7) -0.0037(7) -0.0006(7)
O4 0.0123(9) 0.0164(10) 0.0105(9) -0.0023(7) 0.0012(7) -0.0056(8)
O5 0.0096(8) 0.0075(8) 0.0102(9) -0.0029(7) -0.0005(7) -0.0023(7)
O6 0.0071(8) 0.0137(9) 0.0126(10) -0.0013(7) -0.0028(7) -0.0005(7)
O7 0.0096(9) 0.0108(9) 0.0102(9) 0.0003(7) 0.0007(7) -0.0023(7)
O8 0.0074(8) 0.0082(8) 0.0145(10) 0.0028(7) 0.0002(7) 0.0006(7)
O9 0.0173(10) 0.0066(8) 0.0202(11) -0.0020(8) -0.0068(8) -0.0004(8)
O10 0.0093(8) 0.0104(8) 0.0086(9) -0.0018(7) -0.0019(7) 0.0005(7)
O11 0.0090(8) 0.0088(8) 0.0079(9) 0.0014(7) -0.0029(7) -0.0027(7)
O12 0.0097(8) 0.0072(8) 0.0094(9) -0.0002(7) -0.0026(7) -0.0015(7)
O13 0.0070(8) 0.0139(9) 0.0130(10) -0.0033(7) -0.0004(7) -0.0012(7)
O14 0.0139(9) 0.0109(9) 0.0079(9) 0.0000(7) -0.0020(7) -0.0024(7)
O15 0.0087(8) 0.0072(8) 0.0088(9) 0.0011(7) -0.0034(7) -0.0035(7)
O16 0.0110(9) 0.0066(8) 0.0079(9) -0.0016(7) -0.0019(7) -0.0005(7)
O17 0.0074(8) 0.0110(9) 0.0124(9) -0.0010(7) -0.0015(7) -0.0013(7)
O18 0.0076(8) 0.0103(9) 0.0117(9) 0.0034(7) -0.0012(7) 0.0021(7)
O19 0.0084(8) 0.0106(8) 0.0093(9) -0.0015(7) -0.0030(7) -0.0007(7)
O20 0.0206(10) 0.0059(8) 0.0210(11) 0.0009(8) -0.0124(9) -0.0032(8)
O21 0.0107(9) 0.0088(8) 0.0091(9) -0.0013(7) -0.0008(7) -0.0036(7)
O22 0.0104(9) 0.0084(8) 0.0098(9) 0.0022(7) -0.0027(7) -0.0013(7)
O23 0.0072(8) 0.0124(9) 0.0119(9) -0.0012(7) -0.0030(7) -0.0016(7)
O24 0.0087(8) 0.0082(8) 0.0093(9) -0.0027(7) -0.0041(7) 0.0021(7)
O25 0.0107(9) 0.0215(10) 0.0107(10) -0.0046(8) 0.0018(7) -0.0061(8)
O26 0.0195(10) 0.0069(8) 0.0150(10) -0.0016(7) -0.0076(8) -0.0003(8)
O27 0.0139(9) 0.0101(9) 0.0166(10) -0.0006(7) -0.0046(8) -0.0014(8)
O28 0.0118(9) 0.0099(9) 0.0169(10) 0.0003(7) -0.0055(8) -0.0012(7)
O29 0.0120(10) 0.0157(10) 0.0267(12) -0.0062(9) 0.0000(9) -0.0040(8)
O30 0.0155(10) 0.0217(11) 0.0159(11) -0.0078(9) 0.0046(8) -0.0012(9)
O31 0.0347(14) 0.0302(13) 0.0264(14) 0.0058(11) -0.0134(11) -0.0130(11)
O32 0.0226(12) 0.0357(14) 0.0275(14) 0.0168(11) -0.0046(10) -0.0018(11)
O33 0.0258(12) 0.0310(13) 0.0185(12) -0.0086(10) -0.0038(10) -0.0018(10)
O34 0.0263(12) 0.0237(12) 0.0184(12) -0.0079(9) -0.0009(10) 0.0023(10)
O35 0.0138(10) 0.0174(10) 0.0218(12) -0.0070(9) 0.0046(8) -0.0035(8)
O36 0.019(2) 0.017(2) 0.028(3) 0.0084(19) 0.0076(19) -0.0029(18)
O37 0.021(2) 0.020(2) 0.020(2) -0.0027(18) 0.0039(18) 0.0006(18)
O38 0.030(3) 0.033(3) 0.020(3) -0.003(2) 0.004(2) -0.008(2)
O39 0.046(5) 0.091(7) 0.057(6) -0.022(5) 0.027(4) -0.031(4)
O40 0.029(3) 0.044(3) 0.020(3) -0.004(2) 0.002(2) -0.007(2)
O41 0.032(3) 0.053(4) 0.038(3) 0.009(3) -0.005(3) -0.013(3)
O42 0.049(4) 0.092(6) 0.034(4) -0.004(4) 0.000(3) -0.028(4)
O43 0.031(3) 0.037(3) 0.023(3) 0.000(2) -0.005(2) -0.012(2)
O44 0.062(4) 0.046(4) 0.042(4) 0.002(3) 0.001(3) 0.003(3)
O45 0.028(3) 0.055(4) 0.020(3) -0.008(3) -0.003(2) 0.001(3)
O46 0.040(3) 0.036(3) 0.026(3) -0.004(2) 0.000(2) -0.021(2)
O47 0.0214(12) 0.0325(13) 0.0186(12) 0.0015(10) -0.0044(9) -0.0031(10)
O48 0.0250(13) 0.0433(16) 0.0207(13) -0.0006(11) -0.0067(10) -0.0037(12)
O49 0.0119(10) 0.0197(11) 0.0539(18) -0.0195(11) 0.0032(10) -0.0047(9)
O50 0.0179(12) 0.0309(14) 0.0459(17) -0.0069(12) 0.0076(11) -0.0059(10)
O51 0.0261(14) 0.0524(19) 0.0463(18) 0.0362(15) 0.0023(13) 0.0049(13)
O52 0.0222(13) 0.0605(19) 0.0268(15) -0.0147(13) -0.0042(11) 0.0054(13)
C1 0.0133(12) 0.0136(12) 0.0051(11) -0.0013(9) -0.0014(9) -0.0034(10)
C2 0.0091(11) 0.0139(12) 0.0110(13) -0.0033(10) -0.0033(9) -0.0013(10)
C3 0.0106(12) 0.0148(12) 0.0089(12) -0.0055(10) -0.0005(9) -0.0020(10)
C4 0.0078(11) 0.0137(12) 0.0109(13) -0.0055(10) -0.0009(9) -0.0015(10)
C5 0.0101(12) 0.0142(12) 0.0077(12) -0.0028(9) 0.0034(9) -0.0009(10)
C6 0.0089(11) 0.0124(12) 0.0099(12) -0.0019(9) 0.0007(9) -0.0034(10)
C7 0.0109(12) 0.0142(12) 0.0075(12) 0.0012(9) -0.0008(9) -0.0035(10)
C8 0.0072(11) 0.0105(11) 0.0114(12) 0.0018(9) -0.0022(9) -0.0025(9)
C9 0.0071(11) 0.0126(12) 0.0083(12) -0.0022(9) -0.0012(9) -0.0007(9)
C10 0.0104(12) 0.0095(11) 0.0107(12) -0.0023(9) -0.0010(9) -0.0024(9)
C11 0.0069(11) 0.0119(12) 0.0116(13) -0.0040(9) -0.0020(9) 0.0010(9)
C12 0.0092(11) 0.0106(11) 0.0093(12) -0.0008(9) -0.0018(9) -0.0011(9)
C13 0.0075(11) 0.0121(12) 0.0074(12) -0.0015(9) 0.0003(9) -0.0007(9)
C14 0.0093(11) 0.0094(11) 0.0083(12) -0.0018(9) 0.0007(9) -0.0005(9)
C15 0.0088(11) 0.0097(11) 0.0098(12) -0.0033(9) -0.0014(9) -0.0011(9)
C16 0.0080(11) 0.0101(11) 0.0074(11) -0.0031(9) -0.0015(9) -0.0014(9)
C17 0.0096(11) 0.0091(11) 0.0091(12) -0.0004(9) -0.0049(9) -0.0022(9)
C18 0.0105(11) 0.0086(11) 0.0079(12) 0.0001(9) -0.0031(9) -0.0007(9)
C19 0.0089(11) 0.0101(11) 0.0072(11) 0.0010(9) -0.0025(9) -0.0028(9)
C20 0.0097(11) 0.0106(11) 0.0061(11) 0.0010(9) -0.0017(9) -0.0028(9)
C21 0.0123(12) 0.0083(11) 0.0069(11) 0.0004(9) -0.0019(9) -0.0049(9)
C22 0.0064(11) 0.0114(11) 0.0089(12) -0.0006(9) -0.0025(9) -0.0004(9)
C23 0.0095(11) 0.0074(11) 0.0103(12) -0.0011(9) 0.0001(9) -0.0017(9)
C24 0.0068(11) 0.0105(11) 0.0109(12) -0.0030(9) -0.0016(9) -0.0016(9)

loop_
_atom_type_symbol
_atom_type_description
_atom_type_scat_dispersion_real
_atom_type_scat_dispersion_imag
_atom_type_scat_source
C C 0.0033 0.0016 'International Tables Vol C Tables 4.2.6.8 and 6.1.1.4'
H H 0.0000 0.0000 'International Tables Vol C Tables 4.2.6.8 and 6.1.1.4'
O O 0.0106 0.0060 'International Tables Vol C Tables 4.2.6.8 and 6.1.1.4'
P P 0.1023 0.0942 'International Tables Vol C Tables 4.2.6.8 and 6.1.1.4'
La La -0.2871 2.4523 'International Tables Vol C Tables 4.2.6.8 and 6.1.1.4'
N N 0.0061 0.0033 'International Tables Vol C Tables 4.2.6.8 and 6.1.1.4'

loop_
_geom_angle_atom_site_label_1
_geom_angle_atom_site_label_2
_geom_angle_atom_site_label_3
_geom_angle
O2 La1 O11 81.09(6)
O2 La1 O5 83.66(6)
O11 La1 O5 138.53(6)
O2 La1 O8 137.16(6)
O11 La1 O8 83.39(6)
O5 La1 O8 82.14(6)
O2 La1 O1 65.79(6)
O11 La1 O1 77.15(6)
O5 La1 O1 61.43(6)
O8 La1 O1 71.91(6)
O2 La1 N3 151.25(6)
O11 La1 N3 88.85(6)
O5 La1 N3 120.10(6)
O8 La1 N3 67.11(6)
O1 La1 N3 137.90(6)
O2 La1 N1 64.92(6)
O11 La1 N1 120.36(6)
O5 La1 N1 86.44(6)
O8 La1 N1 152.93(7)
O1 La1 N1 123.03(6)
N3 La1 N1 98.41(6)
O2 La1 N4 86.63(6)
O11 La1 N4 65.64(6)
O5 La1 N4 151.19(6)
O8 La1 N4 122.07(6)
O1 La1 N4 136.72(6)
N3 La1 N4 64.73(6)
N1 La1 N4 64.91(6)
O2 La1 N2 121.01(6)
O11 La1 N2 152.32(6)
O5 La1 N2 65.66(6)
O8 La1 N2 88.82(6)
O1 La1 N2 125.37(6)
N3 La1 N2 63.73(6)
N1 La1 N2 64.11(6)
N4 La1 N2 97.09(6)
O24 La2 O15 81.92(6)
O24 La2 O18 135.88(6)
O15 La2 O18 81.52(6)
O24 La2 O21 83.58(6)
O15 La2 O21 139.81(6)
O18 La2 O21 83.35(6)
O24 La2 O14 65.81(6)
O15 La2 O14 78.64(6)
O18 La2 O14 70.95(6)
O21 La2 O14 61.23(6)
O24 La2 N8 65.30(6)
O15 La2 N8 119.52(6)
O18 La2 N8 154.93(6)
O21 La2 N8 87.12(6)
O14 La2 N8 123.64(6)
O24 La2 N6 151.90(6)
O15 La2 N6 88.14(6)
O18 La2 N6 67.37(6)
O21 La2 N6 119.48(6)
O14 La2 N6 137.66(6)
N8 La2 N6 97.95(6)
O24 La2 N7 121.14(6)
O15 La2 N7 151.14(6)
O18 La2 N7 90.55(6)
O21 La2 N7 65.46(6)
O14 La2 N7 124.90(6)
N8 La2 N7 64.42(6)
N6 La2 N7 63.31(6)
O24 La2 N5 87.56(6)
O15 La2 N5 64.94(6)
O18 La2 N5 120.86(6)
O21 La2 N5 151.21(6)
O14 La2 N5 137.69(6)
N8 La2 N5 64.35(6)
N6 La2 N5 64.47(6)
N7 La2 N5 96.70(6)
O3 P1 O4 110.59(11)
O3 P1 O2 111.84(11)
O4 P1 O2 112.88(11)
O3 P1 C9 110.47(12)
O4 P1 C9 107.06(12)
O2 P1 C9 103.67(11)
O6 P2 O7 110.59(11)
O6 P2 O5 111.96(11)
O7 P2 O5 113.29(11)
O6 P2 C10 110.94(12)
O7 P2 C10 105.16(12)
O5 P2 C10 104.53(11)
O9 P3 O10 110.76(11)
O9 P3 O8 113.20(11)
O10 P3 O8 112.97(11)
O9 P3 C11 109.51(12)
O10 P3 C11 105.77(11)
O8 P3 C11 104.11(11)
O13 P4 O12 110.60(11)
O13 P4 O11 112.25(11)
O12 P4 O11 111.82(11)
O13 P4 C12 113.34(12)
O12 P4 C12 104.76(11)
O11 P4 C12 103.68(11)
O17 P5 O16 110.69(11)
O17 P5 O15 112.64(11)
O16 P5 O15 111.74(11)
O17 P5 C21 112.31(12)
O16 P5 C21 105.66(11)
O15 P5 C21 103.40(11)
O20 P6 O19 110.73(11)
O20 P6 O18 112.76(12)
O19 P6 O18 113.14(11)
O20 P6 C22 110.16(12)
O19 P6 C22 105.37(11)
O18 P6 C22 104.20(11)
O23 P7 O21 112.36(11)
O23 P7 O22 110.43(11)
O21 P7 O22 113.60(11)
O23 P7 C23 110.38(12)
O21 P7 C23 104.27(11)
O22 P7 C23 105.37(11)
O26 P8 O24 112.15(11)
O26 P8 O25 110.34(12)
O24 P8 O25 112.62(11)
O26 P8 C24 111.01(12)
O24 P8 C24 103.86(11)
O25 P8 C24 106.54(12)
C1 N1 C9 108.9(2)
C1 N1 C8 108.7(2)
C9 N1 C8 109.2(2)
C1 N1 La1 113.83(15)
C9 N1 La1 107.26(15)
C8 N1 La1 108.82(15)
C10 N2 C3 109.4(2)
C10 N2 C2 108.9(2)
C3 N2 C2 109.7(2)
C10 N2 La1 106.05(15)
C3 N2 La1 112.90(15)
C2 N2 La1 109.86(15)
C4 N3 C11 109.5(2)
C4 N3 C5 108.8(2)
C11 N3 C5 109.7(2)
C4 N3 La1 111.49(15)
C11 N3 La1 104.65(15)
C5 N3 La1 112.55(15)
C12 N4 C7 108.9(2)
C12 N4 C6 107.8(2)
C7 N4 C6 109.8(2)
C12 N4 La1 107.95(15)
C7 N4 La1 111.91(15)
C6 N4 La1 110.32(15)
C20 N5 C21 108.78(19)
C20 N5 C13 110.1(2)
C21 N5 C13 108.1(2)
C20 N5 La2 112.11(15)
C21 N5 La2 107.83(15)
C13 N5 La2 109.83(15)
C14 N6 C15 108.8(2)
C14 N6 C22 110.0(2)
C15 N6 C22 108.8(2)
C14 N6 La2 112.55(15)
C15 N6 La2 111.52(15)
C22 N6 La2 105.00(15)
C16 N7 C17 110.2(2)
C16 N7 C23 108.56(19)
C17 N7 C23 108.4(2)
C16 N7 La2 113.90(14)
C17 N7 La2 109.19(14)
C23 N7 La2 106.34(15)
C18 N8 C24 109.4(2)
C18 N8 C19 109.5(2)
C24 N8 C19 108.6(2)
C18 N8 La2 112.70(15)
C24 N8 La2 107.03(15)
C19 N8 La2 109.52(14)
P1 O2 La1 128.64(10)
P2 O5 La1 129.67(11)
P3 O8 La1 127.44(11)
P4 O11 La1 130.95(10)
P5 O15 La2 131.67(10)
P6 O18 La2 128.59(11)
P7 O21 La2 129.29(11)
P8 O24 La2 129.86(10)
O40 O38 O43 141.2(5)
O46 O43 O38 129.2(4)
O37 O46 O43 141.0(5)
N1 C1 C2 112.0(2)
N2 C2 C1 113.6(2)
N2 C3 C4 111.8(2)
N3 C4 C3 112.6(2)
N3 C5 C6 113.8(2)
N4 C6 C5 113.3(2)
N4 C7 C8 112.3(2)
N1 C8 C7 113.1(2)
N1 C9 P1 112.95(17)
N2 C10 P2 112.75(18)
N3 C11 P3 114.14(18)
N4 C12 P4 112.92(18)
N5 C13 C14 113.4(2)
N6 C14 C13 113.8(2)
N6 C15 C16 112.0(2)
N7 C16 C15 112.3(2)
N7 C17 C18 113.5(2)
N8 C18 C17 112.4(2)
N8 C19 C20 112.9(2)
N5 C20 C19 112.4(2)
N5 C21 P5 112.46(17)
N6 C22 P6 114.80(17)
N7 C23 P7 113.26(17)
N8 C24 P8 113.58(17)

loop_
_geom_bond_atom_site_label_1
_geom_bond_atom_site_label_2
_geom_bond_distance
La1 O2 2.4209(18)
La1 O11 2.4565(18)
La1 O5 2.4753(18)
La1 O8 2.4876(18)
La1 O1 2.6785(19)
La1 N3 2.813(2)
La1 N1 2.818(2)
La1 N4 2.837(2)
La1 N2 2.860(2)
La2 O24 2.4194(18)
La2 O15 2.4535(18)
La2 O18 2.4856(18)
La2 O21 2.4995(18)
La2 O14 2.6667(19)
La2 N8 2.831(2)
La2 N6 2.841(2)
La2 N7 2.845(2)
La2 N5 2.853(2)
P1 O3 1.5220(19)
P1 O4 1.530(2)
P1 O2 1.5335(19)
P1 C9 1.839(3)
P2 O6 1.5235(19)
P2 O7 1.525(2)
P2 O5 1.5283(19)
P2 C10 1.820(3)
P3 O9 1.523(2)
P3 O10 1.528(2)
P3 O8 1.5301(19)
P3 C11 1.830(3)
P4 O13 1.522(2)
P4 O12 1.5329(19)
P4 O11 1.5429(19)
P4 C12 1.819(3)
P5 O17 1.5249(19)
P5 O16 1.5362(19)
P5 O15 1.5409(19)
P5 C21 1.821(3)
P6 O20 1.515(2)
P6 O19 1.5294(19)
P6 O18 1.5305(19)
P6 C22 1.827(3)
P7 O23 1.5262(19)
P7 O21 1.5280(19)
P7 O22 1.5335(19)
P7 C23 1.817(3)
P8 O26 1.514(2)
P8 O24 1.5286(19)
P8 O25 1.537(2)
P8 C24 1.830(3)
N1 C1 1.489(3)
N1 C9 1.489(3)
N1 C8 1.492(3)
N2 C10 1.486(3)
N2 C3 1.490(3)
N2 C2 1.496(3)
N3 C4 1.483(3)
N3 C11 1.485(3)
N3 C5 1.494(3)
N4 C12 1.484(3)
N4 C7 1.486(3)
N4 C6 1.490(3)
N5 C20 1.483(3)
N5 C21 1.484(3)
N5 C13 1.492(3)
N6 C14 1.482(3)
N6 C15 1.489(3)
N6 C22 1.491(3)
N7 C16 1.479(3)
N7 C17 1.482(3)
N7 C23 1.495(3)
N8 C18 1.483(3)
N8 C24 1.489(3)
N8 C19 1.491(3)
O36 O44 1.427(8)
O37 O46 1.448(7)
O38 O40 1.263(7)
O38 O43 1.688(7)
O39 O45 0.800(8)
O43 O46 1.465(7)
C1 C2 1.510(4)
C3 C4 1.520(4)
C5 C6 1.504(4)
C7 C8 1.514(4)
C13 C14 1.512(4)
C15 C16 1.519(4)
C17 C18 1.514(3)
C19 C20 1.512(4)
